data_4000133
loop_
_publ_author_name
'Field, Jason E.'
'Venkataraman, D.'

_publ_section_title
;
 HeterotriangulenesStructure and Properties
;
_journal_issue 3
_journal_name_full 'Chemistry of Materials'
_journal_page_first 962
_journal_page_last 964
_journal_paper_doi 10.1021/cm010929y
_journal_volume 14
_journal_year 2002
_chemical_formula_moiety 'C19 H13 N O '
_chemical_formula_sum 'C19 H13 N O'
_chemical_formula_weight 271.319
_space_group_crystal_system triclinic
_space_group_IT_number 2
_space_group_name_Hall '-P 1'
_space_group_name_H-M_alt 'P 1'
_atom_sites_solution_hydrogens geom
_atom_sites_solution_primary direct
_atom_sites_solution_secondary difmap
_cell_angle_alpha 68.970(1)
_cell_angle_beta 79.005(1)
_cell_angle_gamma 75.622(1)
_cell_formula_units_Z 2
_cell_length_a 8.6891(2)
_cell_length_b 9.1609(2)
_cell_length_c 9.3638(3)
_cell_measurement_reflns_used 2932
_cell_measurement_theta_max 27.485
_cell_measurement_theta_min 0.998
_cell_volume 669.65(3)
_diffrn_radiation_type ' MoK\a'
_diffrn_reflns_number 5329
_diffrn_reflns_theta_max 27.52
_exptl_absorpt_coefficient_mu 0.083
_exptl_absorpt_correction_T_max ?
_exptl_absorpt_correction_T_min ?
_exptl_absorpt_correction_type none
_exptl_crystal_density_diffrn 1.346
_exptl_crystal_density_method 'not measured'
_refine_ls_extinction_coef ?
_refine_ls_extinction_method none
_refine_ls_goodness_of_fit_ref 1.058
_refine_ls_matrix_type full
_refine_ls_number_parameters 184
_refine_ls_number_reflns 3058
_refine_ls_number_restraints 0
_refine_ls_restrained_S_all 1.058
_refine_ls_R_factor_all 0.0648
_refine_ls_R_factor_gt 0.0525
_refine_ls_shift/su_max 0.000
_refine_ls_shift/su_mean 0.000
_refine_ls_structure_factor_coef Fsqd
_refine_ls_weighting_details 'calc w=1/[\s^2^(Fo^2^)+(0.0907P)^2^+0.1203P] where P=(Fo^2^+2Fc^2^)/3'
_refine_ls_weighting_scheme calc
_refine_ls_wR_factor_gt 0.1520
_refine_ls_wR_factor_ref 0.1657
_reflns_number_gt 2452
_reflns_number_total 3058
_reflns_threshold_expression >2sigma(I)
_cod_depositor_comments
;
 Changing the space group from 'P 1' to '-P 1' after consulting
 the original publication. All related space group information was
 changed accordingly.

 Antanas Vaitkus,
 2017-07-07

 Updating bibliography.

 Antanas Vaitkus,
 2017-07-07

The following automatic conversions were performed:
'_symmetry_cell_setting' value 'Triclinic' changed to 'triclinic'
according to '/home/saulius/struct/CIF-dictionaries/cif_core.dic'
dictionary named 'cif_core.dic' version 2.4.1 from 2010-06-29.

Automatic conversion script
Id: cif_fix_enum 1527 2010-12-29 10:47:43Z saulius 
;
_cod_original_sg_symbol_H-M 'P -1           '
_cod_original_formula_sum 'C19 H13 N O '
_cod_database_code 4000133

loop_
_space_group_symop_id
_space_group_symop_operation_xyz
1 x,y,z
2 -x,-y,-z

loop_
_atom_site_label
_atom_site_type_symbol
_atom_site_fract_x
_atom_site_fract_y
_atom_site_fract_z
_atom_site_U_iso_or_equiv
_atom_site_adp_type
_atom_site_occupancy
_atom_site_symmetry_multiplicity
_atom_site_calc_flag
_atom_site_refinement_flags
_atom_site_disorder_assembly
_atom_site_disorder_group
O1 O 0.2331 0.1670 1.1796 0.0666(4) Uani 1 1 d . . .
N1 N 0.6005 -0.2236 1.2498 0.0379(3) Uani 1 1 d . . .
C1 C 0.6161(2) -0.0897(2) 1.2790(2) 0.0384(3) Uani 1 1 d . . .
C2 C 0.4911(2) 0.0452(2) 1.2572(2) 0.0416(3) Uani 1 1 d . . .
C3 C 0.5084(2) 0.1761(2) 1.2928(2) 0.0553(4) Uani 1 1 d . . .
H3 H 0.4251 0.2643 1.2806 0.066 Uiso 1 1 calc R . .
C4 C 0.6438(3) 0.1773(2) 1.3447(2) 0.0644(5) Uani 1 1 d . . .
H4 H 0.6525 0.2645 1.3692 0.077 Uiso 1 1 calc R . .
C5 C 0.7702(2) 0.0452(2) 1.3607(2) 0.0619(5) Uani 1 1 d . . .
H5 H 0.8642 0.0466 1.3934 0.074 Uiso 1 1 calc R . .
C6 C 0.7575(2) -0.0863(2) 1.3290(2) 0.0500(4) Uani 1 1 d . . .
H6 H 0.8424 -0.1730 1.3406 0.060 Uiso 1 1 calc R . .
C7 C 0.4666(2) -0.2250(2) 1.1900(1) 0.0369(3) Uani 1 1 d . . .
C8 C 0.3405(2) -0.0909(2) 1.1616(2) 0.0405(3) Uani 1 1 d . . .
C9 C 0.2080(2) -0.0943(2) 1.0983(2) 0.0520(4) Uani 1 1 d . . .
H9 H 0.1247 -0.0060 1.0793 0.062 Uiso 1 1 calc R . .
C10 C 0.1986(2) -0.2246(2) 1.0638(2) 0.0583(4) Uani 1 1 d . . .
H10 H 0.1106 -0.2243 1.0205 0.070 Uiso 1 1 calc R . .
C11 C 0.3228(2) -0.3582(2) 1.0945(2) 0.0538(4) Uani 1 1 d . . .
H11 H 0.3164 -0.4476 1.0725 0.065 Uiso 1 1 calc R . .
C12 C 0.4540(2) -0.3592(2) 1.1566(2) 0.0453(3) Uani 1 1 d . . .
H12 H 0.5353 -0.4493 1.1767 0.054 Uiso 1 1 calc R . .
C13 C 0.7229(2) -0.3664(1) 1.2907(2) 0.0358(3) Uani 1 1 d . . .
C14 C 0.7250(2) -0.4614(2) 1.4434(2) 0.0435(3) Uani 1 1 d . . .
H14 H 0.6470 -0.4354 1.5181 0.052 Uiso 1 1 calc R . .
C15 C 0.8453(2) -0.5967(2) 1.4840(2) 0.0488(4) Uani 1 1 d . . .
H15 H 0.8491 -0.6608 1.5864 0.059 Uiso 1 1 calc R . .
C16 C 0.9586(2) -0.6350(2) 1.3717(2) 0.0480(4) Uani 1 1 d . . .
H16 H 1.0389 -0.7252 1.3987 0.058 Uiso 1 1 calc R . .
C17 C 0.9538(2) -0.5409(2) 1.2202(2) 0.0500(4) Uani 1 1 d . . .
H17 H 1.0300 -0.5685 1.1451 0.060 Uiso 1 1 calc R . .
C18 C 0.8358(2) -0.4046(2) 1.1784(2) 0.0446(3) Uani 1 1 d . . .
H18 H 0.8331 -0.3402 1.0759 0.054 Uiso 1 1 calc R . .
C19 C 0.3457(2) 0.0497(2) 1.1984(2) 0.0445(3) Uani 1 1 d . . .

loop_
_atom_site_aniso_label
_atom_site_aniso_U_11
_atom_site_aniso_U_22
_atom_site_aniso_U_33
_atom_site_aniso_U_23
_atom_site_aniso_U_13
_atom_site_aniso_U_12
O1 0.0573(7) 0.0493(7) 0.0791(8) -0.0226(6) -0.0177(6) 0.0242(5)
N1 0.0350(5) 0.0313(5) 0.0435(6) -0.0130(4) -0.0101(4) 0.0060(4)
C1 0.0427(7) 0.0316(6) 0.0360(6) -0.0099(5) -0.0061(5) 0.0010(5)
C2 0.0478(7) 0.0320(6) 0.0368(7) -0.0096(5) -0.0030(6) 0.0032(5)
C3 0.070(1) 0.0340(7) 0.0557(9) -0.0161(6) -0.0080(8) 0.0026(7)
C4 0.088(1) 0.0413(8) 0.071(1) -0.0237(8) -0.019(1) -0.0089(8)
C5 0.073(1) 0.0506(9) 0.069(1) -0.0198(8) -0.0264(9) -0.0107(8)
C6 0.0514(8) 0.0406(7) 0.0563(9) -0.0142(6) -0.0184(7) 0.0006(6)
C7 0.0335(6) 0.0358(6) 0.0346(6) -0.0087(5) -0.0037(5) 0.0010(5)
C8 0.0340(6) 0.0383(7) 0.0373(7) -0.0052(5) -0.0031(5) 0.0026(5)
C9 0.0375(7) 0.0497(8) 0.0537(8) -0.0031(6) -0.0118(6) 0.0029(6)
C10 0.0460(8) 0.063(1) 0.061(1) -0.0095(8) -0.0185(7) -0.0103(7)
C11 0.0519(9) 0.0541(9) 0.0587(9) -0.0187(7) -0.0117(7) -0.0117(7)
C12 0.0436(7) 0.0412(7) 0.0484(8) -0.0154(6) -0.0080(6) -0.0003(6)
C13 0.0332(6) 0.0293(6) 0.0421(7) -0.0123(5) -0.0094(5) 0.0037(5)
C14 0.0456(7) 0.0407(7) 0.0392(7) -0.0133(5) -0.0055(6) 0.0015(6)
C15 0.0559(8) 0.0399(7) 0.0432(7) -0.0062(6) -0.0164(6) 0.0009(6)
C16 0.0430(7) 0.0355(7) 0.0613(9) -0.0154(6) -0.0191(6) 0.0089(5)
C17 0.0400(7) 0.0480(8) 0.0557(9) -0.0219(7) -0.0043(6) 0.0090(6)
C18 0.0419(7) 0.0423(7) 0.0407(7) -0.0111(5) -0.0053(6) 0.0045(6)
C19 0.0431(7) 0.0355(6) 0.0404(7) -0.0077(5) -0.0035(5) 0.0101(5)
